data_7205821
loop_
_publ_author_name
'Tang, Xiao-Liang'
'Dou, Wei'
'Zhou, Ji-an'
'Zhang, Guo-Lin'
'Liu, Wei-Sheng'
'Yang, Li-Zi'
'Shao, Yong-Liang'

_publ_section_title
;
 Metallomacrocycle or coordination polymer: Spacer-directed
 self-assembly of transition-metal complexes based on flexible
 bis(benzotriazole) ligands
;
_journal_issue 8
_journal_name_full CrystEngComm
_journal_page_first 2890
_journal_paper_doi 10.1039/c0ce00847h
_journal_volume 13
_journal_year 2011
_chemical_formula_sum 'C16 H15 Ag N8 O3'
_chemical_formula_weight 475.23
_chemical_name_systematic
;
?
;
_space_group_IT_number 2
_symmetry_cell_setting triclinic
_symmetry_space_group_name_Hall '-P 1'
_symmetry_space_group_name_H-M 'P -1'
_atom_sites_solution_hydrogens geom
_atom_sites_solution_primary direct
_atom_sites_solution_secondary difmap
_audit_creation_method SHELXL-97
_cell_angle_alpha 104.062(3)
_cell_angle_beta 99.128(3)
_cell_angle_gamma 115.917(2)
_cell_formula_units_Z 2
_cell_length_a 9.7616(13)
_cell_length_b 9.9673(13)
_cell_length_c 11.530(3)
_cell_measurement_reflns_used 2529
_cell_measurement_temperature 294(2)
_cell_measurement_theta_max 26.37
_cell_measurement_theta_min 2.43
_cell_volume 932.6(3)
_computing_cell_refinement 'Bruker SMART'
_computing_data_collection 'Bruker SMART'
_computing_data_reduction 'Bruker SAINT'
_computing_molecular_graphics 'Bruker SHELXTL'
_computing_publication_material 'Bruker SHELXTL'
_computing_structure_refinement 'SHELXL-97 (Sheldrick, 1997)'
_computing_structure_solution 'SHELXS-97 (Sheldrick, 1990)'
_diffrn_ambient_temperature 294(2)
_diffrn_measured_fraction_theta_full 0.992
_diffrn_measured_fraction_theta_max 0.992
_diffrn_measurement_device_type 'CCD area detector'
_diffrn_measurement_method 'phi and omega scans'
_diffrn_radiation_monochromator graphite
_diffrn_radiation_source 'fine-focus sealed tube'
_diffrn_radiation_type MoK\a
_diffrn_radiation_wavelength 0.71073
_diffrn_reflns_av_R_equivalents 0.0182
_diffrn_reflns_av_sigmaI/netI 0.0315
_diffrn_reflns_limit_h_max 11
_diffrn_reflns_limit_h_min -7
_diffrn_reflns_limit_k_max 11
_diffrn_reflns_limit_k_min -11
_diffrn_reflns_limit_l_max 13
_diffrn_reflns_limit_l_min -13
_diffrn_reflns_number 4777
_diffrn_reflns_theta_full 25.20
_diffrn_reflns_theta_max 25.20
_diffrn_reflns_theta_min 1.91
_exptl_absorpt_coefficient_mu 1.117
_exptl_absorpt_correction_T_max 0.759
_exptl_absorpt_correction_T_min 0.739
_exptl_absorpt_correction_type multi-scan
_exptl_absorpt_process_details SADABS
_exptl_crystal_colour colorless
_exptl_crystal_density_diffrn 1.692
_exptl_crystal_density_method 'not measured'
_exptl_crystal_description block
_exptl_crystal_F_000 476
_exptl_crystal_size_max 0.28
_exptl_crystal_size_mid 0.26
_exptl_crystal_size_min 0.25
_refine_diff_density_max 0.333
_refine_diff_density_min -0.553
_refine_diff_density_rms 0.055
_refine_ls_extinction_method none
_refine_ls_goodness_of_fit_ref 1.004
_refine_ls_hydrogen_treatment constr
_refine_ls_matrix_type full
_refine_ls_number_parameters 254
_refine_ls_number_reflns 3329
_refine_ls_number_restraints 0
_refine_ls_restrained_S_all 1.004
_refine_ls_R_factor_all 0.0408
_refine_ls_R_factor_gt 0.0318
_refine_ls_shift/su_max 0.000
_refine_ls_shift/su_mean 0.000
_refine_ls_structure_factor_coef Fsqd
_refine_ls_weighting_details 'calc w=1/[\s^2^(Fo^2^)+(0.0370P)^2^+0.4800P] where P=(Fo^2^+2Fc^2^)/3'
_refine_ls_weighting_scheme calc
_refine_ls_wR_factor_gt 0.0755
_refine_ls_wR_factor_ref 0.0812
_reflns_number_gt 2790
_reflns_number_total 3329
_reflns_threshold_expression >2sigma(I)
_cod_data_source_file c0ce00847h.txt
_cod_data_source_block complex-1
_cod_depositor_comments
;
The following automatic conversions were performed:
'_symmetry_cell_setting' value 'Triclinic' changed to 'triclinic'
according to '/home/saulius/struct/CIF-dictionaries/cif_core.dic'
dictionary named 'cif_core.dic' version 2.4.1 from 2010-06-29.

Automatic conversion script
Id: cif_fix_enum 1555 2011-01-17 13:19:09Z saulius 
;
_cod_original_sg_symbol_H-M P-1
_cod_database_code 7205821

loop_
_symmetry_equiv_pos_as_xyz
'x, y, z'
'-x, -y, -z'

loop_
_atom_site_label
_atom_site_type_symbol
_atom_site_fract_x
_atom_site_fract_y
_atom_site_fract_z
_atom_site_U_iso_or_equiv
_atom_site_adp_type
_atom_site_occupancy
_atom_site_symmetry_multiplicity
_atom_site_calc_flag
_atom_site_refinement_flags
_atom_site_disorder_assembly
_atom_site_disorder_group
Ag1 Ag 0.87270(3) 0.62322(3) 0.72744(3) 0.06994(13) Uani 1 1 d . . .
C1 C 0.8446(4) 0.8786(3) 0.6148(3) 0.0470(7) Uani 1 1 d . . .
C2 C 0.6822(4) 0.7804(4) 0.5460(3) 0.0596(8) Uani 1 1 d . . .
H2 H 0.6259 0.6746 0.5402 0.072 Uiso 1 1 calc R . .
C3 C 0.6113(4) 0.8478(4) 0.4883(3) 0.0648(9) Uani 1 1 d . . .
H3 H 0.5038 0.7864 0.4416 0.078 Uiso 1 1 calc R . .
C4 C 0.6963(5) 1.0079(4) 0.4973(3) 0.0641(9) Uani 1 1 d . . .
H4 H 0.6424 1.0486 0.4564 0.077 Uiso 1 1 calc R . .
C5 C 0.8545(4) 1.1062(4) 0.5636(3) 0.0530(7) Uani 1 1 d . . .
H5 H 0.9096 1.2120 0.5692 0.064 Uiso 1 1 calc R . .
C6 C 0.9283(4) 1.0367(3) 0.6228(3) 0.0436(6) Uani 1 1 d . . .
C7 C 1.2153(4) 1.2543(4) 0.7482(3) 0.0550(8) Uani 1 1 d . . .
H7A H 1.2128 1.3089 0.6894 0.066 Uiso 1 1 calc R . .
H7B H 1.3134 1.2494 0.7596 0.066 Uiso 1 1 calc R . .
C8 C 1.2142(3) 1.3473(4) 0.8722(3) 0.0516(7) Uani 1 1 d . . .
H8A H 1.2177 1.2930 0.9310 0.062 Uiso 1 1 calc R . .
H8B H 1.3092 1.4519 0.9058 0.062 Uiso 1 1 calc R . .
C9 C 0.8410(3) 1.3489(3) 0.8513(3) 0.0433(6) Uani 1 1 d . . .
C10 C 0.6876(4) 1.2936(4) 0.8641(3) 0.0571(8) Uani 1 1 d . . .
H10 H 0.6249 1.3374 0.8426 0.069 Uiso 1 1 calc R . .
C11 C 0.6346(4) 1.1720(4) 0.9098(3) 0.0675(9) Uani 1 1 d . . .
H11 H 0.5338 1.1334 0.9209 0.081 Uiso 1 1 calc R . .
C12 C 0.7278(5) 1.1030(4) 0.9408(3) 0.0672(9) Uani 1 1 d . . .
H12 H 0.6855 1.0186 0.9697 0.081 Uiso 1 1 calc R . .
C13 C 0.8782(4) 1.1562(3) 0.9297(3) 0.0538(7) Uani 1 1 d . . .
H13 H 0.9396 1.1109 0.9507 0.065 Uiso 1 1 calc R . .
C14 C 0.9345(3) 1.2823(3) 0.8851(2) 0.0401(6) Uani 1 1 d . . .
C15 C 0.6872(5) 0.2441(5) 0.2809(4) 0.0793(11) Uani 1 1 d . . .
H15A H 0.5772 0.1661 0.2632 0.119 Uiso 1 1 calc R . .
H15B H 0.7510 0.1932 0.2807 0.119 Uiso 1 1 calc R . .
H15C H 0.6974 0.2926 0.2180 0.119 Uiso 1 1 calc R . .
C16 C 0.7405(5) 0.3636(5) 0.4015(4) 0.0734(10) Uani 1 1 d . . .
N1 N 0.9492(3) 0.8479(3) 0.6831(2) 0.0526(6) Uani 1 1 d . . .
N2 N 1.0892(3) 0.9774(3) 0.7329(2) 0.0529(6) Uani 1 1 d . . .
N3 N 1.0784(3) 1.0926(3) 0.6961(2) 0.0469(6) Uani 1 1 d . . .
N4 N 0.9288(3) 1.4668(3) 0.8085(2) 0.0475(6) Uani 1 1 d . . .
N5 N 1.0672(3) 1.4750(3) 0.8141(2) 0.0468(6) Uani 1 1 d . . .
N6 N 1.0731(3) 1.3657(3) 0.8608(2) 0.0425(5) Uani 1 1 d . . .
N7 N 0.6197(3) 0.6565(4) 0.8421(3) 0.0592(7) Uani 1 1 d . . .
N8 N 0.7791(7) 0.4539(6) 0.4955(4) 0.1258(16) Uani 1 1 d . . .
O1 O 0.7636(3) 0.7580(3) 0.8777(3) 0.0798(7) Uani 1 1 d . . .
O2 O 0.5688(4) 0.5392(4) 0.7485(3) 0.1073(10) Uani 1 1 d . . .
O3 O 0.5359(3) 0.6787(4) 0.9063(3) 0.0938(9) Uani 1 1 d . . .

loop_
_atom_site_aniso_label
_atom_site_aniso_U_11
_atom_site_aniso_U_22
_atom_site_aniso_U_33
_atom_site_aniso_U_23
_atom_site_aniso_U_13
_atom_site_aniso_U_12
Ag1 0.0827(2) 0.06009(19) 0.0978(2) 0.04575(16) 0.03834(17) 0.04798(16)
C1 0.0586(19) 0.0430(16) 0.0513(16) 0.0198(14) 0.0254(15) 0.0305(15)
C2 0.061(2) 0.0498(18) 0.066(2) 0.0192(16) 0.0227(17) 0.0255(17)
C3 0.058(2) 0.073(2) 0.057(2) 0.0172(18) 0.0104(16) 0.0325(18)
C4 0.078(3) 0.076(2) 0.060(2) 0.0302(18) 0.0215(18) 0.053(2)
C5 0.069(2) 0.0518(18) 0.0561(18) 0.0268(15) 0.0279(17) 0.0378(17)
C6 0.0525(18) 0.0429(15) 0.0436(15) 0.0152(13) 0.0220(14) 0.0281(14)
C7 0.0459(17) 0.0480(17) 0.080(2) 0.0270(16) 0.0287(16) 0.0251(15)
C8 0.0414(16) 0.0462(16) 0.0638(19) 0.0191(15) 0.0107(14) 0.0208(14)
C9 0.0497(17) 0.0355(14) 0.0412(15) 0.0069(12) 0.0142(13) 0.0216(13)
C10 0.0473(18) 0.0512(18) 0.068(2) 0.0094(16) 0.0210(16) 0.0251(15)
C11 0.056(2) 0.053(2) 0.080(2) 0.0121(18) 0.0341(18) 0.0166(17)
C12 0.074(2) 0.0487(19) 0.075(2) 0.0257(17) 0.039(2) 0.0198(18)
C13 0.066(2) 0.0421(16) 0.0557(18) 0.0215(14) 0.0211(16) 0.0261(15)
C14 0.0439(16) 0.0311(13) 0.0388(14) 0.0087(11) 0.0117(12) 0.0153(12)
C15 0.094(3) 0.065(2) 0.073(2) 0.032(2) 0.023(2) 0.031(2)
C16 0.079(3) 0.060(2) 0.070(3) 0.023(2) 0.009(2) 0.030(2)
N1 0.0593(17) 0.0444(14) 0.0663(16) 0.0251(13) 0.0247(13) 0.0310(14)
N2 0.0572(16) 0.0466(14) 0.0699(17) 0.0259(13) 0.0262(13) 0.0330(13)
N3 0.0523(15) 0.0417(13) 0.0589(15) 0.0213(12) 0.0249(12) 0.0288(12)
N4 0.0539(15) 0.0385(13) 0.0561(14) 0.0180(11) 0.0201(12) 0.0262(12)
N5 0.0547(15) 0.0375(12) 0.0547(14) 0.0215(11) 0.0206(12) 0.0241(11)
N6 0.0460(14) 0.0360(12) 0.0473(13) 0.0159(10) 0.0152(11) 0.0208(11)
N7 0.0545(18) 0.0621(18) 0.077(2) 0.0394(17) 0.0223(15) 0.0335(16)
N8 0.164(5) 0.098(3) 0.082(3) 0.005(3) 0.011(3) 0.060(3)
O1 0.0585(16) 0.0868(19) 0.0877(18) 0.0361(15) 0.0290(14) 0.0257(15)
O2 0.107(2) 0.073(2) 0.101(2) 0.0064(19) 0.0117(19) 0.0297(18)
O3 0.0722(18) 0.110(2) 0.137(3) 0.063(2) 0.0616(19) 0.0560(17)

loop_
_atom_type_symbol
_atom_type_description
_atom_type_scat_dispersion_real
_atom_type_scat_dispersion_imag
_atom_type_scat_source
C C 0.0033 0.0016 'International Tables Vol C Tables 4.2.6.8 and 6.1.1.4'
H H 0.0000 0.0000 'International Tables Vol C Tables 4.2.6.8 and 6.1.1.4'
N N 0.0061 0.0033 'International Tables Vol C Tables 4.2.6.8 and 6.1.1.4'
O O 0.0106 0.0060 'International Tables Vol C Tables 4.2.6.8 and 6.1.1.4'
Ag Ag -0.8971 1.1015 'International Tables Vol C Tables 4.2.6.8 and 6.1.1.4'

loop_
_geom_angle_atom_site_label_1
_geom_angle_atom_site_label_2
_geom_angle_atom_site_label_3
_geom_angle
_geom_angle_site_symmetry_1
_geom_angle_site_symmetry_3
_geom_angle_publ_flag
N4 Ag1 N1 151.17(10) 1_545 . ?
N4 Ag1 N8 98.65(12) 1_545 . ?
N1 Ag1 N8 91.62(13) . . ?
N4 Ag1 O1 107.83(9) 1_545 . ?
N1 Ag1 O1 81.42(9) . . ?
N8 Ag1 O1 136.75(14) . . ?
N1 C1 C6 107.7(3) . . ?
N1 C1 C2 130.9(3) . . ?
C6 C1 C2 121.4(3) . . ?
C3 C2 C1 116.6(3) . . ?
C3 C2 H2 121.7 . . ?
C1 C2 H2 121.7 . . ?
C2 C3 C4 121.8(3) . . ?
C2 C3 H3 119.1 . . ?
C4 C3 H3 119.1 . . ?
C5 C4 C3 122.9(3) . . ?
C5 C4 H4 118.5 . . ?
C3 C4 H4 118.5 . . ?
C4 C5 C6 115.5(3) . . ?
C4 C5 H5 122.3 . . ?
C6 C5 H5 122.3 . . ?
N3 C6 C1 104.6(2) . . ?
N3 C6 C5 133.4(3) . . ?
C1 C6 C5 121.9(3) . . ?
N3 C7 C8 111.5(2) . . ?
N3 C7 H7A 109.3 . . ?
C8 C7 H7A 109.3 . . ?
N3 C7 H7B 109.3 . . ?
C8 C7 H7B 109.3 . . ?
H7A C7 H7B 108.0 . . ?
N6 C8 C7 112.3(2) . . ?
N6 C8 H8A 109.2 . . ?
C7 C8 H8A 109.2 . . ?
N6 C8 H8B 109.2 . . ?
C7 C8 H8B 109.2 . . ?
H8A C8 H8B 107.9 . . ?
N4 C9 C10 131.5(3) . . ?
N4 C9 C14 107.5(2) . . ?
C10 C9 C14 121.0(3) . . ?
C11 C10 C9 116.6(3) . . ?
C11 C10 H10 121.7 . . ?
C9 C10 H10 121.7 . . ?
C10 C11 C12 122.2(3) . . ?
C10 C11 H11 118.9 . . ?
C12 C11 H11 118.9 . . ?
C13 C12 C11 122.0(3) . . ?
C13 C12 H12 119.0 . . ?
C11 C12 H12 119.0 . . ?
C12 C13 C14 116.3(3) . . ?
C12 C13 H13 121.9 . . ?
C14 C13 H13 121.9 . . ?
N6 C14 C13 133.8(3) . . ?
N6 C14 C9 104.2(2) . . ?
C13 C14 C9 122.0(3) . . ?
C16 C15 H15A 109.5 . . ?
C16 C15 H15B 109.5 . . ?
H15A C15 H15B 109.5 . . ?
C16 C15 H15C 109.5 . . ?
H15A C15 H15C 109.5 . . ?
H15B C15 H15C 109.5 . . ?
N8 C16 C15 178.5(5) . . ?
N2 N1 C1 109.2(2) . . ?
N2 N1 Ag1 126.50(19) . . ?
C1 N1 Ag1 123.4(2) . . ?
N1 N2 N3 107.8(2) . . ?
C6 N3 N2 110.7(2) . . ?
C6 N3 C7 130.0(2) . . ?
N2 N3 C7 118.9(2) . . ?
N5 N4 C9 109.1(2) . . ?
N5 N4 Ag1 118.35(17) . 1_565 ?
C9 N4 Ag1 132.5(2) . 1_565 ?
N4 N5 N6 108.4(2) . . ?
N5 N6 C14 110.8(2) . . ?
N5 N6 C8 119.0(2) . . ?
C14 N6 C8 130.0(2) . . ?
O2 N7 O1 118.9(3) . . ?
O2 N7 O3 123.5(3) . . ?
O1 N7 O3 117.5(3) . . ?
C16 N8 Ag1 169.2(4) . . ?
N7 O1 Ag1 101.8(2) . . ?

loop_
_geom_bond_atom_site_label_1
_geom_bond_atom_site_label_2
_geom_bond_distance
_geom_bond_site_symmetry_2
_geom_bond_publ_flag
Ag1 N4 2.213(2) 1_545 ?
Ag1 N1 2.247(2) . ?
Ag1 N8 2.553(5) . ?
Ag1 O1 2.578(3) . ?
C1 N1 1.375(4) . ?
C1 C6 1.393(4) . ?
C1 C2 1.402(5) . ?
C2 C3 1.361(5) . ?
C2 H2 0.9300 . ?
C3 C4 1.407(5) . ?
C3 H3 0.9300 . ?
C4 C5 1.367(5) . ?
C4 H4 0.9300 . ?
C5 C6 1.405(4) . ?
C5 H5 0.9300 . ?
C6 N3 1.355(4) . ?
C7 N3 1.462(4) . ?
C7 C8 1.508(4) . ?
C7 H7A 0.9700 . ?
C7 H7B 0.9700 . ?
C8 N6 1.457(4) . ?
C8 H8A 0.9700 . ?
C8 H8B 0.9700 . ?
C9 N4 1.376(4) . ?
C9 C10 1.399(4) . ?
C9 C14 1.404(4) . ?
C10 C11 1.365(5) . ?
C10 H10 0.9300 . ?
C11 C12 1.412(5) . ?
C11 H11 0.9300 . ?
C12 C13 1.366(5) . ?
C12 H12 0.9300 . ?
C13 C14 1.395(4) . ?
C13 H13 0.9300 . ?
C14 N6 1.361(4) . ?
C15 C16 1.430(6) . ?
C15 H15A 0.9600 . ?
C15 H15B 0.9600 . ?
C15 H15C 0.9600 . ?
C16 N8 1.108(5) . ?
N1 N2 1.309(4) . ?
N2 N3 1.356(3) . ?
N4 N5 1.307(3) . ?
N4 Ag1 2.213(2) 1_565 ?
N5 N6 1.345(3) . ?
N7 O2 1.220(4) . ?
N7 O1 1.240(4) . ?
N7 O3 1.240(4) . ?
